data_7242101
loop_
_publ_author_name
'Liu, Guocheng'
'Zhao, Jing'
'Liang, Shuang'
'Li, Yan'
'Chang, Zhihan'
'Wang, Xiuli'
'Chen, Baokuan'

_publ_section_title
;
 Ten polytorsional-amide-induced helical-based coordination polymers with
 difunctional electrochemical activities
;
_journal_issue 5
_journal_name_full CrystEngComm
_journal_page_first 1263
_journal_page_last 1271
_journal_paper_doi 10.1039/D0CE01754J
_journal_volume 23
_journal_year 2021
_chemical_formula_moiety 'C40 H36 Cu N4 O9'
_chemical_formula_sum 'C40 H36 Cu N4 O9'
_chemical_formula_weight 780.28
_space_group_crystal_system monoclinic
_space_group_IT_number 4
_space_group_name_Hall 'P 2yb'
_space_group_name_H-M_alt 'P 1 21 1'
_atom_sites_solution_hydrogens mixed
_atom_sites_solution_primary direct
_audit_creation_method SHELXL-2014/7
_audit_update_record
;
2020-12-01 deposited with the CCDC.	2021-01-07 downloaded from the CCDC.
;
_cell_angle_alpha 90
_cell_angle_beta 104.665(1)
_cell_angle_gamma 90
_cell_formula_units_Z 2
_cell_length_a 9.0605(6)
_cell_length_b 14.3095(9)
_cell_length_c 15.1659(10)
_cell_measurement_reflns_used 1462
_cell_measurement_temperature 295(2)
_cell_measurement_theta_max 18.4076
_cell_measurement_theta_min 2.3235
_cell_volume 1902.2(2)
_computing_cell_refinement 'SMART (Bruker, 2001)'
_computing_data_collection 'SMART (Bruker, 2001)'
_computing_data_reduction 'SAINT+ (Bruker, 1999)'
_computing_molecular_graphics 'PLATON (Spek, 2003)'
_computing_publication_material 'SHELXTL (1998)'
_computing_structure_refinement 'SHELXL-2014/7 (Sheldrick, 2014)'
_computing_structure_solution 'SHELXS-97 (Sheldrick, 1990)'
_diffrn_ambient_temperature 295(2)
_diffrn_measured_fraction_theta_full 0.999
_diffrn_measured_fraction_theta_max 0.998
_diffrn_measurement_device_type 'Bruker APEX CCD'
_diffrn_measurement_method '\f and \w scans'
_diffrn_radiation_type MoK\a
_diffrn_radiation_wavelength 0.71073
_diffrn_reflns_av_R_equivalents 0.0488
_diffrn_reflns_av_unetI/netI 0.0877
_diffrn_reflns_Laue_measured_fraction_full 0.999
_diffrn_reflns_Laue_measured_fraction_max 0.998
_diffrn_reflns_limit_h_max 10
_diffrn_reflns_limit_h_min -10
_diffrn_reflns_limit_k_max 16
_diffrn_reflns_limit_k_min -17
_diffrn_reflns_limit_l_max 17
_diffrn_reflns_limit_l_min -18
_diffrn_reflns_number 10949
_diffrn_reflns_point_group_measured_fraction_full 0.884
_diffrn_reflns_point_group_measured_fraction_max 0.884
_diffrn_reflns_theta_full 25.030
_diffrn_reflns_theta_max 25.030
_diffrn_reflns_theta_min 1.388
_exptl_absorpt_coefficient_mu 0.634
_exptl_absorpt_correction_T_max 0.933
_exptl_absorpt_correction_T_min 0.875
_exptl_absorpt_correction_type multi-scan
_exptl_absorpt_process_details SADABS
_exptl_crystal_colour blue
_exptl_crystal_density_diffrn 1.362
_exptl_crystal_density_meas 0
_exptl_crystal_description block
_exptl_crystal_F_000 810
_exptl_crystal_size_max 0.150
_exptl_crystal_size_mid 0.130
_exptl_crystal_size_min 0.110
_refine_diff_density_max 0.587
_refine_diff_density_min -0.278
_refine_diff_density_rms 0.063
_refine_ls_abs_structure_details
; 
 Flack x determined using 1122 quotients [(I+)-(I-)]/[(I+)+(I-)] 
 (Parsons, Flack and Wagner, Acta Cryst. B69 (2013) 249-259). 
;
_refine_ls_abs_structure_Flack 0.019(12)
_refine_ls_extinction_method none
_refine_ls_goodness_of_fit_ref 1.006
_refine_ls_hydrogen_treatment constr
_refine_ls_matrix_type full
_refine_ls_number_parameters 488
_refine_ls_number_reflns 5928
_refine_ls_number_restraints 2
_refine_ls_restrained_S_all 1.006
_refine_ls_R_factor_all 0.1146
_refine_ls_R_factor_gt 0.0612
_refine_ls_shift/su_max 0.000
_refine_ls_shift/su_mean 0.000
_refine_ls_structure_factor_coef Fsqd
_refine_ls_weighting_details 'w=1/[\s^2^(Fo^2^)+(0.0845P)^2^] where P=(Fo^2^+2Fc^2^)/3'
_refine_ls_weighting_scheme calc
_refine_ls_wR_factor_gt 0.1418
_refine_ls_wR_factor_ref 0.1682
_reflns_Friedel_coverage 0.697
_reflns_Friedel_fraction_full 0.760
_reflns_Friedel_fraction_max 0.759
_reflns_number_gt 3568
_reflns_number_total 5928
_reflns_threshold_expression 'I > 2\s(I)'
_cod_data_source_file d0ce01754j2.cif
_cod_data_source_block 1_CCDC3
_cod_depositor_comments 'Adding full bibliography for 7242094--7242103.cif.'
_cod_original_sg_symbol_H-M 'P 21'
_cod_database_code 7242101
_shelx_shelxl_version_number 2014/7
_shelx_space_group_comment
; 
The symmetry employed for this shelxl refinement is uniquely defined 
by the following loop, which should always be used as a source of 
symmetry information in preference to the above space-group names. 
They are only intended as comments. 
;
_shelx_estimated_absorpt_t_min 0.911
_shelx_estimated_absorpt_t_max 0.933

loop_
_space_group_symop_operation_xyz
'x, y, z'
'-x, y+1/2, -z'

loop_
_atom_site_label
_atom_site_type_symbol
_atom_site_fract_x
_atom_site_fract_y
_atom_site_fract_z
_atom_site_U_iso_or_equiv
_atom_site_adp_type
_atom_site_occupancy
_atom_site_site_symmetry_order
_atom_site_calc_flag
_atom_site_refinement_flags_posn
_atom_site_refinement_flags_adp
_atom_site_refinement_flags_occupancy
_atom_site_disorder_assembly
_atom_site_disorder_group
Cu1 Cu 0.18637(11) 0.88819(11) 0.85622(7) 0.0613(4) Uani 1 1 d . . . . .
O1W O 0.0042(9) 0.7583(6) 0.8076(6) 0.101(3) Uani 1 1 d . . . . .
H1A H -0.0230 0.7879 0.7524 0.121 Uiso 1 1 d R U . . .
H1B H 0.0610 0.7079 0.7998 0.121 Uiso 1 1 d R U . . .
O1 O 0.4569(13) 0.7787(8) 0.4696(6) 0.119(4) Uani 1 1 d . . . . .
O2 O 0.8645(7) 1.0849(5) 0.2246(4) 0.0662(19) Uani 1 1 d . . . . .
O3 O 0.1256(9) 0.9741(6) 0.7541(5) 0.081(2) Uani 1 1 d . . . . .
O4 O -0.0213(11) 0.8762(9) 0.6616(6) 0.112(3) Uani 1 1 d . . . . .
O5 O -0.224(2) 1.0417(12) 0.6261(11) 0.217(8) Uani 1 1 d . . . . .
O6 O 0.2710(8) 0.8083(5) 0.9594(4) 0.0578(17) Uani 1 1 d . . . . .
O7 O 0.4190(10) 0.9278(6) 1.0060(6) 0.077(2) Uani 1 1 d . . . . .
O8 O 0.6279(13) 0.7442(9) 0.9973(10) 0.144(4) Uani 1 1 d . . . . .
N1 N 0.3453(9) 0.8432(7) 0.7938(5) 0.064(2) Uani 1 1 d . . . . .
N2 N 0.6726(12) 0.8229(7) 0.5689(7) 0.078(3) Uani 1 1 d . . . . .
H2 H 0.7474 0.8618 0.5806 0.094 Uiso 1 1 calc R U . . .
N3 N 0.6718(9) 1.0220(6) 0.1179(6) 0.057(2) Uani 1 1 d . . . . .
H3 H 0.5986 0.9820 0.1069 0.069 Uiso 1 1 calc R U . . .
N4 N 1.0337(9) 0.9478(6) -0.0826(5) 0.058(2) Uani 1 1 d . . . . .
C1 C 0.3140(15) 0.7726(9) 0.7376(10) 0.091(4) Uani 1 1 d . . . . .
H1 H 0.2229 0.7403 0.7314 0.110 Uiso 1 1 calc R U . . .
C2 C 0.4159(17) 0.7445(8) 0.6862(10) 0.093(4) Uani 1 1 d . . . . .
H2A H 0.3900 0.6941 0.6465 0.112 Uiso 1 1 calc R U . . .
C3 C 0.5490(15) 0.7883(9) 0.6929(8) 0.073(3) Uani 1 1 d . . . . .
C4 C 0.5788(15) 0.8584(14) 0.7516(11) 0.133(8) Uani 1 1 d . . . . .
H4 H 0.6698 0.8911 0.7591 0.159 Uiso 1 1 calc R U . . .
C5 C 0.4778(13) 0.8846(16) 0.8025(9) 0.123(5) Uani 1 1 d . . . . .
H5 H 0.5050 0.9331 0.8443 0.148 Uiso 1 1 calc R U . . .
C6 C 0.6590(18) 0.7557(11) 0.6397(11) 0.107(5) Uani 1 1 d . . . . .
H6A H 0.7587 0.7464 0.6812 0.128 Uiso 1 1 calc R U . . .
H6B H 0.6248 0.6961 0.6114 0.128 Uiso 1 1 calc R U . . .
C7 C 0.5751(16) 0.8261(11) 0.4884(9) 0.086(4) Uani 1 1 d . . . . .
C8 C 0.6131(10) 0.8882(11) 0.4178(6) 0.070(3) Uani 1 1 d . . . . .
C9 C 0.4989(11) 0.9399(8) 0.3537(7) 0.064(3) Uani 1 1 d . . . . .
C10 C 0.3471(13) 0.9423(10) 0.3633(8) 0.083(4) Uani 1 1 d . U . . .
H10 H 0.3201 0.9106 0.4104 0.099 Uiso 1 1 calc R U . . .
C11 C 0.2422(14) 0.9926(11) 0.3010(11) 0.104(5) Uani 1 1 d . U . . .
H11 H 0.1422 0.9944 0.3063 0.125 Uiso 1 1 calc R U . . .
C12 C 0.2780(13) 1.0414(10) 0.2296(10) 0.094(4) Uani 1 1 d . . . . .
H12 H 0.2031 1.0744 0.1881 0.113 Uiso 1 1 calc R U . . .
C13 C 0.4245(11) 1.0401(9) 0.2215(8) 0.072(3) Uani 1 1 d . . . . .
H13 H 0.4497 1.0734 0.1747 0.086 Uiso 1 1 calc R U . . .
C14 C 0.5380(10) 0.9890(7) 0.2830(7) 0.053(2) Uani 1 1 d . . . . .
C15 C 0.6951(10) 0.9859(7) 0.2775(6) 0.054(2) Uani 1 1 d . . . . .
C16 C 0.8026(11) 0.9414(9) 0.3433(7) 0.071(3) Uani 1 1 d . . . . .
H16 H 0.9043 0.9431 0.3411 0.085 Uiso 1 1 calc R U . . .
C17 C 0.7626(10) 0.8937(11) 0.4134(6) 0.074(3) Uani 1 1 d . . . . .
H17 H 0.8382 0.8649 0.4582 0.089 Uiso 1 1 calc R U . . .
C18 C 0.7494(10) 1.0357(7) 0.2039(7) 0.048(2) Uani 1 1 d . . . . .
C19 C 0.7045(11) 1.0709(7) 0.0428(6) 0.055(3) Uani 1 1 d . . . . .
H19A H 0.7394 1.1332 0.0630 0.066 Uiso 1 1 calc R U . . .
H19B H 0.6102 1.0774 -0.0044 0.066 Uiso 1 1 calc R U . . .
C20 C 0.8216(10) 1.0262(7) 0.0013(6) 0.046(2) Uani 1 1 d . . . . .
C21 C 0.8488(15) 1.0643(9) -0.0745(8) 0.097(5) Uani 1 1 d . . . . .
H21 H 0.7961 1.1175 -0.1001 0.117 Uiso 1 1 calc R U . . .
C22 C 0.9549(15) 1.0240(10) -0.1139(8) 0.093(4) Uani 1 1 d . . . . .
H22 H 0.9720 1.0521 -0.1657 0.111 Uiso 1 1 calc R U . . .
C23 C 1.0040(14) 0.9102(9) -0.0105(8) 0.091(5) Uani 1 1 d . . . . .
H23 H 1.0547 0.8557 0.0133 0.109 Uiso 1 1 calc R U . . .
C24 C 0.8972(14) 0.9497(10) 0.0324(8) 0.096(4) Uani 1 1 d . . . . .
H24 H 0.8800 0.9209 0.0838 0.115 Uiso 1 1 calc R U . . .
C25 C 0.0385(15) 0.9542(11) 0.6786(9) 0.080(4) Uani 1 1 d . . . . .
C26 C 0.0200(15) 1.0282(9) 0.6090(8) 0.077(3) Uani 1 1 d . . . . .
C27 C -0.105(3) 1.0779(17) 0.5880(13) 0.180(10) Uani 1 1 d . . . . .
C28 C -0.133(3) 1.1500(17) 0.5195(16) 0.190(11) Uani 1 1 d . . . . .
H28 H -0.2234 1.1837 0.5055 0.228 Uiso 1 1 calc R U . . .
C29 C -0.023(4) 1.1665(19) 0.4770(14) 0.175(12) Uani 1 1 d . . . . .
H29 H -0.0337 1.2151 0.4352 0.209 Uiso 1 1 calc R U . . .
C30 C 0.096(3) 1.1153(18) 0.4939(14) 0.145(8) Uani 1 1 d . . . . .
H30 H 0.1692 1.1278 0.4623 0.174 Uiso 1 1 calc R U . . .
C31 C 0.125(2) 1.0390(13) 0.5590(11) 0.123(5) Uani 1 1 d . . . . .
H31 H 0.2092 1.0001 0.5662 0.147 Uiso 1 1 calc R U . . .
C32 C -0.390(3) 1.0673(18) 0.5898(19) 0.243(15) Uani 1 1 d . . . . .
H32A H -0.3991 1.1313 0.5865 0.291 Uiso 1 1 calc R U . . .
H32B H -0.4450 1.0442 0.6280 0.291 Uiso 1 1 calc R U . . .
H32C H -0.4257 1.0422 0.5325 0.291 Uiso 1 1 calc R U . . .
C33 C 0.3837(13) 0.8459(9) 1.0146(7) 0.053(3) Uani 1 1 d . . . . .
C34 C 0.4688(13) 0.7868(8) 1.0891(7) 0.068(3) Uani 1 1 d . . . . .
C35 C 0.5965(17) 0.7371(12) 1.0814(11) 0.101(5) Uani 1 1 d . . . . .
C36 C 0.669(2) 0.6787(14) 1.1471(14) 0.146(7) Uani 1 1 d . . . . .
H36 H 0.7489 0.6415 1.1396 0.175 Uiso 1 1 calc R U . . .
C37 C 0.620(3) 0.6754(16) 1.2264(14) 0.153(9) Uani 1 1 d . . . . .
H37 H 0.6722 0.6359 1.2726 0.183 Uiso 1 1 calc R U . . .
C38 C 0.505(3) 0.7244(15) 1.2413(13) 0.134(7) Uani 1 1 d . . . . .
H38 H 0.4803 0.7230 1.2970 0.161 Uiso 1 1 calc R U . . .
C39 C 0.424(2) 0.7781(10) 1.1688(9) 0.108(5) Uani 1 1 d . . . . .
H39 H 0.3368 0.8091 1.1745 0.130 Uiso 1 1 calc R U . . .
C40 C 0.7559(19) 0.6912(15) 0.9855(17) 0.190(10) Uani 1 1 d . . . . .
H40A H 0.8294 0.6874 1.0402 0.228 Uiso 1 1 d R U . . .
H40B H 0.7985 0.7202 0.9434 0.228 Uiso 1 1 d R U . . .
H40C H 0.7266 0.6317 0.9656 0.228 Uiso 1 1 d R U . . .

loop_
_atom_site_aniso_label
_atom_site_aniso_U_11
_atom_site_aniso_U_22
_atom_site_aniso_U_33
_atom_site_aniso_U_23
_atom_site_aniso_U_13
_atom_site_aniso_U_12
Cu1 0.0522(6) 0.0923(9) 0.0425(6) 0.0035(8) 0.0176(4) 0.0005(8)
O1W 0.093(6) 0.096(6) 0.111(7) -0.011(5) 0.020(5) 0.015(5)
O1 0.133(8) 0.141(9) 0.097(7) 0.002(6) 0.052(6) -0.067(7)
O2 0.051(4) 0.079(5) 0.071(5) 0.011(4) 0.020(3) 0.001(4)
O3 0.071(5) 0.121(7) 0.056(5) 0.023(5) 0.026(4) 0.017(5)
O4 0.113(7) 0.110(8) 0.100(6) 0.024(7) 0.002(5) -0.012(8)
O5 0.240(18) 0.207(16) 0.233(16) 0.123(14) 0.114(15) 0.122(14)
O6 0.068(4) 0.059(4) 0.048(4) -0.006(3) 0.018(3) -0.010(4)
O7 0.088(6) 0.067(6) 0.071(6) 0.005(4) 0.011(4) -0.008(5)
O8 0.130(9) 0.165(11) 0.150(11) 0.008(9) 0.056(8) 0.033(8)
N1 0.051(5) 0.099(8) 0.041(5) 0.002(4) 0.010(4) -0.008(5)
N2 0.087(6) 0.096(7) 0.068(7) 0.024(5) 0.050(6) 0.005(5)
N3 0.054(5) 0.059(6) 0.063(6) -0.003(5) 0.022(5) -0.008(4)
N4 0.062(5) 0.065(6) 0.053(5) 0.007(4) 0.025(4) 0.004(5)
C1 0.092(9) 0.079(9) 0.113(11) -0.015(9) 0.046(8) -0.016(8)
C2 0.128(11) 0.056(8) 0.121(11) -0.019(7) 0.075(9) -0.018(8)
C3 0.102(9) 0.075(8) 0.055(7) 0.007(6) 0.043(6) 0.018(7)
C4 0.090(9) 0.20(2) 0.137(12) -0.057(13) 0.078(9) -0.061(11)
C5 0.081(8) 0.187(15) 0.116(10) -0.071(14) 0.052(7) -0.048(13)
C6 0.125(12) 0.104(11) 0.120(12) 0.034(9) 0.085(10) 0.023(9)
C7 0.088(9) 0.118(11) 0.066(9) 0.006(7) 0.048(7) -0.009(8)
C8 0.071(6) 0.093(7) 0.058(5) 0.001(9) 0.036(5) -0.017(9)
C9 0.052(6) 0.085(8) 0.062(7) -0.013(6) 0.031(5) -0.017(6)
C10 0.058(7) 0.121(11) 0.079(8) 0.003(7) 0.036(6) -0.007(7)
C11 0.057(8) 0.129(12) 0.145(13) -0.034(10) 0.061(9) -0.020(8)
C12 0.059(7) 0.117(11) 0.115(11) -0.012(9) 0.036(7) 0.001(7)
C13 0.049(6) 0.095(9) 0.071(8) -0.013(7) 0.017(6) -0.008(6)
C14 0.038(5) 0.066(7) 0.057(6) -0.008(5) 0.018(5) -0.004(5)
C15 0.050(5) 0.069(7) 0.051(6) -0.008(5) 0.028(5) -0.003(5)
C16 0.038(5) 0.109(9) 0.072(7) 0.012(6) 0.025(5) 0.003(6)
C17 0.062(5) 0.110(8) 0.056(5) 0.028(8) 0.024(4) 0.008(9)
C18 0.036(5) 0.055(6) 0.058(6) 0.005(5) 0.020(5) 0.001(5)
C19 0.060(6) 0.060(7) 0.052(6) 0.007(5) 0.025(5) 0.000(5)
C20 0.048(5) 0.047(6) 0.041(5) 0.004(4) 0.006(4) 0.002(5)
C21 0.124(10) 0.100(10) 0.094(9) 0.044(8) 0.075(8) 0.058(9)
C22 0.122(10) 0.102(10) 0.070(8) 0.031(7) 0.053(7) 0.029(9)
C23 0.111(8) 0.103(12) 0.080(7) 0.048(8) 0.063(7) 0.053(8)
C24 0.122(10) 0.110(10) 0.079(8) 0.042(8) 0.068(8) 0.052(9)
C25 0.069(8) 0.108(12) 0.060(8) 0.011(8) 0.012(6) 0.010(8)
C26 0.085(8) 0.088(9) 0.058(7) 0.015(7) 0.017(6) 0.012(7)
C27 0.24(2) 0.21(2) 0.131(15) 0.113(16) 0.128(16) 0.12(2)
C28 0.26(3) 0.18(2) 0.148(19) 0.093(18) 0.072(19) 0.12(2)
C29 0.30(4) 0.16(2) 0.086(15) 0.048(14) 0.08(2) 0.00(2)
C30 0.20(2) 0.17(2) 0.086(15) 0.001(14) 0.071(15) -0.050(17)
C31 0.138(13) 0.142(14) 0.103(12) 0.029(11) 0.059(10) -0.015(11)
C32 0.17(2) 0.19(3) 0.39(4) 0.04(3) 0.09(3) 0.09(2)
C33 0.071(7) 0.054(7) 0.036(6) 0.000(5) 0.017(5) -0.003(6)
C34 0.081(8) 0.058(7) 0.059(7) 0.001(6) 0.006(6) -0.012(6)
C35 0.085(10) 0.120(13) 0.089(11) 0.009(10) 0.006(9) 0.014(10)
C36 0.154(16) 0.136(16) 0.118(15) 0.029(14) -0.020(13) 0.042(13)
C37 0.21(2) 0.129(18) 0.087(14) 0.028(13) -0.031(14) -0.010(16)
C38 0.20(2) 0.113(17) 0.077(12) 0.006(11) 0.007(14) -0.014(14)
C39 0.177(15) 0.088(10) 0.058(8) 0.005(7) 0.026(9) 0.002(10)
C40 0.097(12) 0.17(2) 0.31(3) -0.05(2) 0.066(16) 0.038(13)

loop_
_atom_type_symbol
_atom_type_description
_atom_type_scat_dispersion_real
_atom_type_scat_dispersion_imag
_atom_type_scat_source
C C 0.0033 0.0016 'International Tables Vol C Tables 4.2.6.8 and 6.1.1.4'
H H 0.0000 0.0000 'International Tables Vol C Tables 4.2.6.8 and 6.1.1.4'
N N 0.0061 0.0033 'International Tables Vol C Tables 4.2.6.8 and 6.1.1.4'
O O 0.0106 0.0060 'International Tables Vol C Tables 4.2.6.8 and 6.1.1.4'
Cu Cu 0.3201 1.2651 'International Tables Vol C Tables 4.2.6.8 and 6.1.1.4'

loop_
_geom_angle_atom_site_label_1
_geom_angle_atom_site_label_2
_geom_angle_atom_site_label_3
_geom_angle
_geom_angle_site_symmetry_1
_geom_angle_site_symmetry_3
_geom_angle_publ_flag
O6 Cu1 O3 173.2(3) . . ?
O6 Cu1 N1 90.4(3) . . ?
O3 Cu1 N1 85.4(3) . . ?
O6 Cu1 N4 93.1(3) . 1_456 ?
O3 Cu1 N4 90.6(3) . 1_456 ?
N1 Cu1 N4 173.8(4) . 1_456 ?
O6 Cu1 O1W 84.0(3) . . ?
O3 Cu1 O1W 101.8(3) . . ?
N1 Cu1 O1W 97.0(3) . . ?
N4 Cu1 O1W 88.4(3) 1_456 . ?
Cu1 O1W H1A 85.9 . . ?
Cu1 O1W H1B 106.1 . . ?
H1A O1W H1B 106.2 . . ?
C25 O3 Cu1 124.9(10) . . ?
C27 O5 C32 122.9(17) . . ?
C33 O6 Cu1 111.9(7) . . ?
C35 O8 C40 116.0(16) . . ?
C1 N1 C5 117.2(11) . . ?
C1 N1 Cu1 119.3(8) . . ?
C5 N1 Cu1 123.4(9) . . ?
C7 N2 C6 122.7(12) . . ?
C7 N2 H2 118.6 . . ?
C6 N2 H2 118.6 . . ?
C18 N3 C19 123.1(8) . . ?
C18 N3 H3 118.5 . . ?
C19 N3 H3 118.5 . . ?
C23 N4 C22 115.7(9) . . ?
C23 N4 Cu1 121.1(8) . 1_654 ?
C22 N4 Cu1 123.2(7) . 1_654 ?
N1 C1 C2 121.1(12) . . ?
N1 C1 H1 119.4 . . ?
C2 C1 H1 119.4 . . ?
C3 C2 C1 121.8(12) . . ?
C3 C2 H2A 119.1 . . ?
C1 C2 H2A 119.1 . . ?
C4 C3 C2 115.6(10) . . ?
C4 C3 C6 123.1(13) . . ?
C2 C3 C6 121.3(13) . . ?
C3 C4 C5 121.9(13) . . ?
C3 C4 H4 119.1 . . ?
C5 C4 H4 119.1 . . ?
N1 C5 C4 122.4(14) . . ?
N1 C5 H5 118.8 . . ?
C4 C5 H5 118.8 . . ?
N2 C6 C3 112.2(11) . . ?
N2 C6 H6A 109.2 . . ?
C3 C6 H6A 109.2 . . ?
N2 C6 H6B 109.2 . . ?
C3 C6 H6B 109.2 . . ?
H6A C6 H6B 107.9 . . ?
O1 C7 N2 122.2(12) . . ?
O1 C7 C8 120.2(12) . . ?
N2 C7 C8 117.5(12) . . ?
C17 C8 C9 119.1(10) . . ?
C17 C8 C7 118.5(11) . . ?
C9 C8 C7 122.3(9) . . ?
C14 C9 C10 120.4(11) . . ?
C14 C9 C8 120.0(8) . . ?
C10 C9 C8 119.6(10) . . ?
C11 C10 C9 117.7(11) . . ?
C11 C10 H10 121.2 . . ?
C9 C10 H10 121.2 . . ?
C10 C11 C12 123.0(11) . . ?
C10 C11 H11 118.5 . . ?
C12 C11 H11 118.5 . . ?
C13 C12 C11 119.1(13) . . ?
C13 C12 H12 120.4 . . ?
C11 C12 H12 120.4 . . ?
C12 C13 C14 120.8(12) . . ?
C12 C13 H13 119.6 . . ?
C14 C13 H13 119.6 . . ?
C9 C14 C13 119.0(9) . . ?
C9 C14 C15 118.2(9) . . ?
C13 C14 C15 122.8(9) . . ?
C16 C15 C14 120.2(9) . . ?
C16 C15 C18 117.1(8) . . ?
C14 C15 C18 122.6(9) . . ?
C15 C16 C17 120.9(9) . . ?
C15 C16 H16 119.5 . . ?
C17 C16 H16 119.5 . . ?
C8 C17 C16 121.2(10) . . ?
C8 C17 H17 119.4 . . ?
C16 C17 H17 119.4 . . ?
O2 C18 N3 122.4(8) . . ?
O2 C18 C15 119.7(9) . . ?
N3 C18 C15 117.8(8) . . ?
N3 C19 C20 115.8(8) . . ?
N3 C19 H19A 108.3 . . ?
C20 C19 H19A 108.3 . . ?
N3 C19 H19B 108.3 . . ?
C20 C19 H19B 108.3 . . ?
H19A C19 H19B 107.4 . . ?
C24 C20 C21 116.8(10) . . ?
C24 C20 C19 124.2(9) . . ?
C21 C20 C19 118.9(9) . . ?
C20 C21 C22 119.8(11) . . ?
C20 C21 H21 120.1 . . ?
C22 C21 H21 120.1 . . ?
N4 C22 C21 124.1(10) . . ?
N4 C22 H22 118.0 . . ?
C21 C22 H22 118.0 . . ?
N4 C23 C24 122.0(11) . . ?
N4 C23 H23 119.0 . . ?
C24 C23 H23 119.0 . . ?
C20 C24 C23 121.6(10) . . ?
C20 C24 H24 119.2 . . ?
C23 C24 H24 119.2 . . ?
O4 C25 O3 122.5(13) . . ?
O4 C25 C26 122.2(12) . . ?
O3 C25 C26 115.2(13) . . ?
C27 C26 C31 118.9(14) . . ?
C27 C26 C25 120.1(12) . . ?
C31 C26 C25 120.7(13) . . ?
C26 C27 C28 123.4(18) . . ?
C26 C27 O5 113.4(15) . . ?
C28 C27 O5 122(2) . . ?
C29 C28 C27 117(2) . . ?
C29 C28 H28 121.4 . . ?
C27 C28 H28 121.4 . . ?
C30 C29 C28 120(2) . . ?
C30 C29 H29 120.1 . . ?
C28 C29 H29 120.1 . . ?
C29 C30 C31 125(2) . . ?
C29 C30 H30 117.7 . . ?
C31 C30 H30 117.7 . . ?
C26 C31 C30 115.6(17) . . ?
C26 C31 H31 122.2 . . ?
C30 C31 H31 122.2 . . ?
O5 C32 H32A 109.5 . . ?
O5 C32 H32B 109.5 . . ?
H32A C32 H32B 109.5 . . ?
O5 C32 H32C 109.5 . . ?
H32A C32 H32C 109.5 . . ?
H32B C32 H32C 109.5 . . ?
O7 C33 O6 121.5(11) . . ?
O7 C33 C34 122.1(11) . . ?
O6 C33 C34 116.4(11) . . ?
C39 C34 C35 117.7(13) . . ?
C39 C34 C33 121.1(12) . . ?
C35 C34 C33 121.2(11) . . ?
C36 C35 O8 123.9(18) . . ?
C36 C35 C34 121.2(17) . . ?
O8 C35 C34 114.3(13) . . ?
C35 C36 C37 118(2) . . ?
C35 C36 H36 121.1 . . ?
C37 C36 H36 121.1 . . ?
C38 C37 C36 125(2) . . ?
C38 C37 H37 117.7 . . ?
C36 C37 H37 117.7 . . ?
C37 C38 C39 116(2) . . ?
C37 C38 H38 121.9 . . ?
C39 C38 H38 121.9 . . ?
C34 C39 C38 122.0(18) . . ?
C34 C39 H39 119.0 . . ?
C38 C39 H39 119.0 . . ?
O8 C40 H40A 109.9 . . ?
O8 C40 H40B 109.9 . . ?
H40A C40 H40B 108.4 . . ?
O8 C40 H40C 110.8 . . ?
H40A C40 H40C 108.8 . . ?
H40B C40 H40C 109.0 . . ?

loop_
_geom_bond_atom_site_label_1
_geom_bond_atom_site_label_2
_geom_bond_distance
_geom_bond_site_symmetry_2
_geom_bond_publ_flag
Cu1 O6 1.932(7) . ?
Cu1 O3 1.944(8) . ?
Cu1 N1 2.019(8) . ?
Cu1 N4 2.038(8) 1_456 ?
Cu1 O1W 2.471(9) . ?
O1W H1A 0.9135 . ?
O1W H1B 0.9107 . ?
O1 C7 1.238(14) . ?
O2 C18 1.231(11) . ?
O3 C25 1.247(14) . ?
O4 C25 1.240(17) . ?
O5 C27 1.45(2) . ?
O5 C32 1.50(2) . ?
O6 C33 1.264(13) . ?
O7 C33 1.230(11) . ?
O8 C35 1.380(18) . ?
O8 C40 1.435(17) . ?
N1 C1 1.306(14) . ?
N1 C5 1.315(15) . ?
N2 C7 1.315(15) . ?
N2 C6 1.470(15) . ?
N2 H2 0.8600 . ?
N3 C18 1.331(12) . ?
N3 C19 1.429(12) . ?
N3 H3 0.8600 . ?
N4 C23 1.306(12) . ?
N4 C22 1.324(14) . ?
N4 Cu1 2.038(8) 1_654 ?
C1 C2 1.410(17) . ?
C1 H1 0.9300 . ?
C2 C3 1.341(16) . ?
C2 H2A 0.9300 . ?
C3 C4 1.323(18) . ?
C3 C6 1.506(15) . ?
C4 C5 1.389(16) . ?
C4 H4 0.9300 . ?
C5 H5 0.9300 . ?
C6 H6A 0.9700 . ?
C6 H6B 0.9700 . ?
C7 C8 1.496(16) . ?
C8 C17 1.376(11) . ?
C8 C9 1.434(15) . ?
C9 C14 1.399(13) . ?
C9 C10 1.420(14) . ?
C10 C11 1.364(18) . ?
C10 H10 0.9300 . ?
C11 C12 1.393(19) . ?
C11 H11 0.9300 . ?
C12 C13 1.364(15) . ?
C12 H12 0.9300 . ?
C13 C14 1.406(15) . ?
C13 H13 0.9300 . ?
C14 C15 1.448(12) . ?
C15 C16 1.363(14) . ?
C15 C18 1.507(13) . ?
C16 C17 1.387(14) . ?
C16 H16 0.9300 . ?
C17 H17 0.9300 . ?
C19 C20 1.506(13) . ?
C19 H19A 0.9700 . ?
C19 H19B 0.9700 . ?
C20 C24 1.314(14) . ?
C20 C21 1.350(13) . ?
C21 C22 1.380(15) . ?
C21 H21 0.9300 . ?
C22 H22 0.9300 . ?
C23 C24 1.414(15) . ?
C23 H23 0.9300 . ?
C24 H24 0.9300 . ?
C25 C26 1.474(18) . ?
C26 C27 1.30(2) . ?
C26 C31 1.366(18) . ?
C27 C28 1.44(2) . ?
C28 C29 1.33(3) . ?
C28 H28 0.9300 . ?
C29 C30 1.28(3) . ?
C29 H29 0.9300 . ?
C30 C31 1.45(3) . ?
C30 H30 0.9300 . ?
C31 H31 0.9300 . ?
C32 H32A 0.9200 . ?
C32 H32B 0.9200 . ?
C32 H32C 0.9200 . ?
C33 C34 1.465(15) . ?
C34 C39 1.374(17) . ?
C34 C35 1.388(18) . ?
C35 C36 1.34(2) . ?
C36 C37 1.38(3) . ?
C36 H36 0.9300 . ?
C37 C38 1.32(3) . ?
C37 H37 0.9300 . ?
C38 C39 1.39(2) . ?
C38 H38 0.9300 . ?
C39 H39 0.9300 . ?
C40 H40A 0.9248 . ?
C40 H40B 0.9229 . ?
C40 H40C 0.9191 . ?

loop_
_geom_hbond_atom_site_label_D
_geom_hbond_atom_site_label_H
_geom_hbond_atom_site_label_A
_geom_hbond_distance_DH
_geom_hbond_distance_HA
_geom_hbond_distance_DA
_geom_hbond_angle_DHA
_geom_hbond_site_symmetry_A
N2 H2 O4 0.86 2.15 2.877(15) 142 1_655
N3 H3 O7 0.86 2.08 2.825(12) 144 1_554
O1W H1A O4 0.91 1.87 2.746(14) 159 .
O1W H1B O2 0.91 1.95 2.848(11) 166 2_646

loop_
_geom_torsion_atom_site_label_1
_geom_torsion_atom_site_label_2
_geom_torsion_atom_site_label_3
_geom_torsion_atom_site_label_4
_geom_torsion
_geom_torsion_site_symmetry_1
_geom_torsion_site_symmetry_2
_geom_torsion_site_symmetry_3
_geom_torsion_site_symmetry_4
_geom_torsion_publ_flag
C5 N1 C1 C2 -2(2) . . . . ?
Cu1 N1 C1 C2 174.0(10) . . . . ?
N1 C1 C2 C3 0(2) . . . . ?
C1 C2 C3 C4 1(2) . . . . ?
C1 C2 C3 C6 178.1(13) . . . . ?
C2 C3 C4 C5 0(2) . . . . ?
C6 C3 C4 C5 -177.3(16) . . . . ?
C1 N1 C5 C4 3(2) . . . . ?
Cu1 N1 C5 C4 -173.1(14) . . . . ?
C3 C4 C5 N1 -2(3) . . . . ?
C7 N2 C6 C3 -82.8(16) . . . . ?
C4 C3 C6 N2 -71.1(19) . . . . ?
C2 C3 C6 N2 111.9(15) . . . . ?
C6 N2 C7 O1 7(2) . . . . ?
C6 N2 C7 C8 -171.6(11) . . . . ?
O1 C7 C8 C17 -140.4(14) . . . . ?
N2 C7 C8 C17 38.3(18) . . . . ?
O1 C7 C8 C9 38(2) . . . . ?
N2 C7 C8 C9 -143.3(12) . . . . ?
C17 C8 C9 C14 5.3(18) . . . . ?
C7 C8 C9 C14 -173.1(11) . . . . ?
C17 C8 C9 C10 -173.7(12) . . . . ?
C7 C8 C9 C10 7.9(18) . . . . ?
C14 C9 C10 C11 0.8(18) . . . . ?
C8 C9 C10 C11 179.8(12) . . . . ?
C9 C10 C11 C12 0(2) . . . . ?
C10 C11 C12 C13 -1(2) . . . . ?
C11 C12 C13 C14 1.2(19) . . . . ?
C10 C9 C14 C13 -0.3(16) . . . . ?
C8 C9 C14 C13 -179.3(11) . . . . ?
C10 C9 C14 C15 178.7(10) . . . . ?
C8 C9 C14 C15 -0.3(15) . . . . ?
C12 C13 C14 C9 -0.7(17) . . . . ?
C12 C13 C14 C15 -179.6(11) . . . . ?
C9 C14 C15 C16 -4.3(15) . . . . ?
C13 C14 C15 C16 174.7(11) . . . . ?
C9 C14 C15 C18 179.7(9) . . . . ?
C13 C14 C15 C18 -1.4(15) . . . . ?
C14 C15 C16 C17 3.9(18) . . . . ?
C18 C15 C16 C17 -179.8(11) . . . . ?
C9 C8 C17 C16 -6(2) . . . . ?
C7 C8 C17 C16 172.6(13) . . . . ?
C15 C16 C17 C8 1(2) . . . . ?
C19 N3 C18 O2 -7.1(14) . . . . ?
C19 N3 C18 C15 174.9(8) . . . . ?
C16 C15 C18 O2 -44.9(14) . . . . ?
C14 C15 C18 O2 131.3(10) . . . . ?
C16 C15 C18 N3 133.2(10) . . . . ?
C14 C15 C18 N3 -50.6(13) . . . . ?
C18 N3 C19 C20 88.6(11) . . . . ?
N3 C19 C20 C24 -3.1(16) . . . . ?
N3 C19 C20 C21 174.5(10) . . . . ?
C24 C20 C21 C22 -2(2) . . . . ?
C19 C20 C21 C22 -179.5(12) . . . . ?
C23 N4 C22 C21 1(2) . . . . ?
Cu1 N4 C22 C21 178.6(11) 1_654 . . . ?
C20 C21 C22 N4 1(2) . . . . ?
C22 N4 C23 C24 -1.5(19) . . . . ?
Cu1 N4 C23 C24 -179.2(10) 1_654 . . . ?
C21 C20 C24 C23 1(2) . . . . ?
C19 C20 C24 C23 178.9(11) . . . . ?
N4 C23 C24 C20 0(2) . . . . ?
Cu1 O3 C25 O4 1.2(18) . . . . ?
Cu1 O3 C25 C26 -174.7(8) . . . . ?
O4 C25 C26 C27 80(2) . . . . ?
O3 C25 C26 C27 -104.4(19) . . . . ?
O4 C25 C26 C31 -93.4(17) . . . . ?
O3 C25 C26 C31 82.6(17) . . . . ?
C31 C26 C27 C28 -6(3) . . . . ?
C25 C26 C27 C28 -179(2) . . . . ?
C31 C26 C27 O5 162.6(17) . . . . ?
C25 C26 C27 O5 -11(3) . . . . ?
C32 O5 C27 C26 -161(2) . . . . ?
C32 O5 C27 C28 8(4) . . . . ?
C26 C27 C28 C29 -1(4) . . . . ?
O5 C27 C28 C29 -168(3) . . . . ?
C27 C28 C29 C30 4(5) . . . . ?
C28 C29 C30 C31 -1(5) . . . . ?
C27 C26 C31 C30 8(3) . . . . ?
C25 C26 C31 C30 -178.8(14) . . . . ?
C29 C30 C31 C26 -5(3) . . . . ?
Cu1 O6 C33 O7 7.9(14) . . . . ?
Cu1 O6 C33 C34 -172.4(8) . . . . ?
O7 C33 C34 C39 93.7(15) . . . . ?
O6 C33 C34 C39 -86.0(14) . . . . ?
O7 C33 C34 C35 -86.7(16) . . . . ?
O6 C33 C34 C35 93.5(14) . . . . ?
C40 O8 C35 C36 -6(2) . . . . ?
C40 O8 C35 C34 -177.8(14) . . . . ?
C39 C34 C35 C36 4(2) . . . . ?
C33 C34 C35 C36 -175.8(15) . . . . ?
C39 C34 C35 O8 175.7(13) . . . . ?
C33 C34 C35 O8 -3.8(19) . . . . ?
O8 C35 C36 C37 -176.7(18) . . . . ?
C34 C35 C36 C37 -6(3) . . . . ?
C35 C36 C37 C38 2(4) . . . . ?
C36 C37 C38 C39 4(4) . . . . ?
C35 C34 C39 C38 2(2) . . . . ?
C33 C34 C39 C38 -178.3(14) . . . . ?
C37 C38 C39 C34 -6(3) . . . . ?
